data_7035597
loop_
_publ_author_name
'Werner, Julia'
'Tomkowicz, Zbigniew'
'Rams, Micha\/l'
'Ebbinghaus, Stefan G.'
'Neumann, Tristan'
'N\"ather, Christian'

_publ_section_title
;
 Synthesis, structure and properties of
 [Co(NCS)2(4-(4-chlorobenzyl)pyridine)2]n, that shows slow magnetic
 relaxations and a metamagnetic transition.
;
_journal_issue 31
_journal_name_full 'Dalton transactions (Cambridge, England : 2003)'
_journal_page_first 14149
_journal_page_last 14158
_journal_paper_doi 10.1039/c5dt01898f
_journal_volume 44
_journal_year 2015
_chemical_formula_moiety 'C50 H40 Cl4 Co N6 S2'
_chemical_formula_sum 'C50 H40 Cl4 Co N6 S2'
_chemical_formula_weight 989.73
_chemical_name_systematic
;
 ?
;
_space_group_crystal_system monoclinic
_space_group_IT_number 15
_space_group_name_Hall '-C 2yc'
_space_group_name_H-M_alt 'C 1 2/c 1'
_symmetry_space_group_name_Hall '-C 2yc'
_symmetry_space_group_name_H-M 'C 1 2/c 1'
_atom_sites_solution_hydrogens geom
_audit_creation_method SHELXL-2013
_audit_update_record
;
2015-05-19 deposited with the CCDC.
2015-07-01 downloaded from the CCDC.
;
_cell_angle_alpha 90
_cell_angle_beta 106.867(7)
_cell_angle_gamma 90
_cell_formula_units_Z 4
_cell_length_a 18.8098(13)
_cell_length_b 9.5685(5)
_cell_length_c 27.6126(17)
_cell_measurement_temperature 293(2)
_cell_measurement_theta_max 25.97
_cell_measurement_theta_min 2.26
_cell_volume 4756.0(5)
_computing_cell_refinement 'X-Area (STOE, 2008)'
_computing_data_collection 'X-Area (STOE, 2008)'
_computing_data_reduction 'X-Area (STOE, 2008)'
_computing_structure_refinement 'SHELXL-2013 (Sheldrick, 2015)'
_computing_structure_solution 'SHELXS-97 (Sheldrick, 2008)'
_diffrn_ambient_temperature 293(2)
_diffrn_measured_fraction_theta_full 0.994
_diffrn_measured_fraction_theta_max 0.988
_diffrn_measurement_device_type 'STOE IPDS-1'
_diffrn_measurement_method 'Phi scans'
_diffrn_radiation_type MoK\a
_diffrn_radiation_wavelength 0.71073
_diffrn_reflns_av_R_equivalents 0.0389
_diffrn_reflns_av_unetI/netI 0.0235
_diffrn_reflns_laue_measured_fraction_full 0.994
_diffrn_reflns_laue_measured_fraction_max 0.988
_diffrn_reflns_limit_h_max 23
_diffrn_reflns_limit_h_min -23
_diffrn_reflns_limit_k_max 11
_diffrn_reflns_limit_k_min -11
_diffrn_reflns_limit_l_max 33
_diffrn_reflns_limit_l_min -33
_diffrn_reflns_number 20774
_diffrn_reflns_point_group_measured_fraction_full 0.994
_diffrn_reflns_point_group_measured_fraction_max 0.988
_diffrn_reflns_theta_full 25.242
_diffrn_reflns_theta_max 25.969
_diffrn_reflns_theta_min 2.263
_exptl_absorpt_coefficient_mu 0.715
_exptl_absorpt_correction_T_max 0.8759
_exptl_absorpt_correction_T_min 0.7998
_exptl_absorpt_correction_type numerical
_exptl_absorpt_process_details 'X-Shape and X-Red 32 (STOE, 2008)'
_exptl_crystal_colour pink
_exptl_crystal_density_diffrn 1.382
_exptl_crystal_description block
_exptl_crystal_F_000 2036
_exptl_crystal_size_max 0.198
_exptl_crystal_size_mid 0.155
_exptl_crystal_size_min 0.118
_refine_diff_density_max 0.428
_refine_diff_density_min -0.394
_refine_diff_density_rms 0.042
_refine_ls_extinction_coef 0.0015(4)
_refine_ls_extinction_expression Fc^*^=kFc[1+0.001xFc^2^\l^3^/sin(2\q)]^-1/4^
_refine_ls_extinction_method SHELXL
_refine_ls_goodness_of_fit_ref 1.057
_refine_ls_hydrogen_treatment constr
_refine_ls_matrix_type full
_refine_ls_number_parameters 296
_refine_ls_number_reflns 4584
_refine_ls_number_restraints 0
_refine_ls_restrained_S_all 1.057
_refine_ls_R_factor_all 0.0433
_refine_ls_R_factor_gt 0.0357
_refine_ls_shift/su_max 0.000
_refine_ls_shift/su_mean 0.000
_refine_ls_structure_factor_coef Fsqd
_refine_ls_weighting_details 'w=1/[\s^2^(Fo^2^)+(0.0494P)^2^+3.3486P] where P=(Fo^2^+2Fc^2^)/3'
_refine_ls_weighting_scheme calc
_refine_ls_wR_factor_gt 0.0906
_refine_ls_wR_factor_ref 0.0946
_reflns_Friedel_coverage 0.000
_reflns_number_gt 3894
_reflns_number_total 4584
_reflns_threshold_expression 'I > 2\s(I)'
_cod_data_source_file c5dt01898f2.cif
_cod_data_source_block tn208
_cod_depositor_comments 'Adding full bibliography for 7035596--7035597.cif.'
_cod_database_code 7035597
_shelx_space_group_comment
;
The symmetry employed for this shelxl refinement is uniquely defined
by the following loop, which should always be used as a source of
symmetry information in preference to the above space-group names.
They are only intended as comments.
;
_shelxl_version_number 2013-4

loop_
_space_group_symop_operation_xyz
'x, y, z'
'-x, y, -z+1/2'
'x+1/2, y+1/2, z'
'-x+1/2, y+1/2, -z+1/2'
'-x, -y, -z'
'x, -y, z-1/2'
'-x+1/2, -y+1/2, -z'
'x+1/2, -y+1/2, z-1/2'

loop_
_atom_site_label
_atom_site_type_symbol
_atom_site_fract_x
_atom_site_fract_y
_atom_site_fract_z
_atom_site_U_iso_or_equiv
_atom_site_adp_type
_atom_site_occupancy
_atom_site_site_symmetry_order
_atom_site_calc_flag
_atom_site_refinement_flags_posn
_atom_site_refinement_flags_adp
_atom_site_refinement_flags_occupancy
Co1 Co 0.7500 0.2500 0.5000 0.02832(12) Uani 1 2 d S . P
N1 N 0.79933(9) 0.09261(16) 0.46802(6) 0.0359(3) Uani 1 1 d . . .
C1 C 0.81341(9) -0.01705(19) 0.45515(7) 0.0330(4) Uani 1 1 d . . .
S1 S 0.83155(4) -0.17246(6) 0.43827(3) 0.05892(18) Uani 1 1 d . . .
N11 N 0.64467(8) 0.14238(15) 0.47304(6) 0.0338(3) Uani 1 1 d . . .
C11 C 0.58126(10) 0.2123(2) 0.45295(8) 0.0424(4) Uani 1 1 d . . .
H11 H 0.5831 0.3093 0.4517 0.051 Uiso 1 1 calc R U .
C12 C 0.51338(10) 0.1477(2) 0.43405(9) 0.0475(5) Uani 1 1 d . . .
H12 H 0.4709 0.2009 0.4205 0.057 Uiso 1 1 calc R U .
C13 C 0.50861(10) 0.0034(2) 0.43523(8) 0.0430(4) Uani 1 1 d . . .
C14 C 0.57384(11) -0.0688(2) 0.45669(8) 0.0439(5) Uani 1 1 d . . .
H14 H 0.5732 -0.1658 0.4589 0.053 Uiso 1 1 calc R U .
C15 C 0.63961(10) 0.00264(19) 0.47471(7) 0.0384(4) Uani 1 1 d . . .
H15 H 0.6828 -0.0484 0.4888 0.046 Uiso 1 1 calc R U .
C16 C 0.43484(11) -0.0712(2) 0.41387(11) 0.0564(6) Uani 1 1 d . . .
H16A H 0.4133 -0.0916 0.4410 0.068 Uiso 1 1 calc R U .
H16B H 0.4008 -0.0107 0.3898 0.068 Uiso 1 1 calc R U .
C17 C 0.44499(10) -0.2052(2) 0.38809(8) 0.0426(4) Uani 1 1 d . . .
C18 C 0.45925(14) -0.2032(3) 0.34184(9) 0.0631(7) Uani 1 1 d . . .
H18 H 0.4563 -0.1193 0.3243 0.076 Uiso 1 1 calc R U .
C19 C 0.47780(16) -0.3242(4) 0.32128(10) 0.0834(10) Uani 1 1 d . . .
H19 H 0.4882 -0.3217 0.2903 0.100 Uiso 1 1 calc R U .
C20 C 0.48092(13) -0.4491(3) 0.34677(12) 0.0723(8) Uani 1 1 d . . .
C21 C 0.46450(13) -0.4545(3) 0.39130(11) 0.0618(6) Uani 1 1 d . . .
H21 H 0.4651 -0.5393 0.4079 0.074 Uiso 1 1 calc R U .
C22 C 0.44695(12) -0.3331(2) 0.41168(9) 0.0495(5) Uani 1 1 d . . .
H22 H 0.4360 -0.3371 0.4424 0.059 Uiso 1 1 calc R U .
N31 N 0.72384(8) 0.37523(15) 0.42838(5) 0.0320(3) Uani 1 1 d . . .
C31 C 0.69293(11) 0.50269(19) 0.42292(7) 0.0392(4) Uani 1 1 d . . .
H31 H 0.6785 0.5393 0.4498 0.047 Uiso 1 1 calc R U .
C32 C 0.68122(11) 0.5826(2) 0.37983(7) 0.0409(4) Uani 1 1 d . . .
H32 H 0.6600 0.6709 0.3782 0.049 Uiso 1 1 calc R U .
C33 C 0.70121(10) 0.5308(2) 0.33906(7) 0.0393(4) Uani 1 1 d . . .
C34 C 0.73280(12) 0.3990(2) 0.34406(7) 0.0443(5) Uani 1 1 d . . .
H34 H 0.7470 0.3600 0.3175 0.053 Uiso 1 1 calc R U .
C35 C 0.74312(11) 0.3257(2) 0.38855(7) 0.0385(4) Uani 1 1 d . . .
H35 H 0.7645 0.2374 0.3911 0.046 Uiso 1 1 calc R U .
C36 C 0.68547(13) 0.6148(3) 0.29053(9) 0.0598(6) Uani 1 1 d . . .
H36A H 0.6371 0.5880 0.2686 0.072 Uiso 1 1 calc R U .
H36B H 0.6831 0.7130 0.2987 0.072 Uiso 1 1 calc R U .
C37 C 0.74210(11) 0.5968(2) 0.26177(7) 0.0435(5) Uani 1 1 d . . .
C38 C 0.81420(13) 0.6465(2) 0.28107(8) 0.0511(5) Uani 1 1 d . . .
H38 H 0.8279 0.6916 0.3122 0.061 Uiso 1 1 calc R U .
C39 C 0.86582(13) 0.6301(3) 0.25482(10) 0.0568(6) Uani 1 1 d . . .
H39 H 0.9140 0.6638 0.2680 0.068 Uiso 1 1 calc R U .
C40 C 0.84500(13) 0.5634(2) 0.20890(9) 0.0538(5) Uani 1 1 d . . .
C41 C 0.77435(13) 0.5133(2) 0.18880(8) 0.0537(5) Uani 1 1 d . . .
H41 H 0.7608 0.4685 0.1576 0.064 Uiso 1 1 calc R U .
C42 C 0.72363(12) 0.5305(2) 0.21567(8) 0.0484(5) Uani 1 1 d . . .
H42 H 0.6756 0.4963 0.2022 0.058 Uiso 1 1 calc R U .
Cl1 Cl 0.50940(14) -0.6222(2) 0.33044(7) 0.0692(5) Uani 0.5 1 d . . P
Cl1' Cl 0.50102(15) -0.5713(3) 0.30784(12) 0.1026(9) Uani 0.5 1 d . . P
Cl2 Cl 0.90850(5) 0.54396(12) 0.17448(4) 0.1056(3) Uani 1 1 d . . .

loop_
_atom_site_aniso_label
_atom_site_aniso_U_11
_atom_site_aniso_U_22
_atom_site_aniso_U_33
_atom_site_aniso_U_23
_atom_site_aniso_U_13
_atom_site_aniso_U_12
Co1 0.02862(18) 0.02577(17) 0.03147(19) -0.00170(12) 0.01014(13) -0.00072(12)
N1 0.0386(8) 0.0333(8) 0.0384(8) -0.0001(6) 0.0154(7) 0.0023(6)
C1 0.0318(9) 0.0350(9) 0.0330(9) 0.0036(7) 0.0105(7) 0.0023(7)
S1 0.0747(4) 0.0354(3) 0.0716(4) -0.0038(2) 0.0289(3) 0.0141(3)
N11 0.0300(7) 0.0305(7) 0.0404(8) -0.0011(6) 0.0096(6) -0.0016(6)
C11 0.0332(9) 0.0304(9) 0.0632(13) 0.0005(8) 0.0134(9) 0.0005(7)
C12 0.0293(9) 0.0362(10) 0.0738(14) 0.0015(9) 0.0099(9) 0.0036(8)
C13 0.0302(9) 0.0387(10) 0.0598(12) -0.0023(9) 0.0127(9) -0.0028(8)
C14 0.0356(10) 0.0318(9) 0.0618(13) -0.0012(9) 0.0102(9) -0.0028(8)
C15 0.0319(9) 0.0321(9) 0.0485(11) 0.0010(8) 0.0071(8) 0.0009(7)
C16 0.0297(10) 0.0466(12) 0.0891(17) -0.0044(11) 0.0110(11) -0.0059(8)
C17 0.0264(9) 0.0455(10) 0.0517(11) 0.0010(9) 0.0047(8) -0.0104(8)
C18 0.0583(14) 0.0780(17) 0.0451(12) 0.0088(12) 0.0025(11) -0.0284(13)
C19 0.0666(17) 0.138(3) 0.0464(14) -0.0353(17) 0.0183(12) -0.0439(19)
C20 0.0406(13) 0.0802(19) 0.093(2) -0.0442(17) 0.0144(13) -0.0227(12)
C21 0.0489(13) 0.0466(13) 0.0868(19) -0.0044(12) 0.0149(13) -0.0067(10)
C22 0.0452(11) 0.0495(12) 0.0561(12) 0.0030(10) 0.0185(10) -0.0095(9)
N31 0.0323(7) 0.0312(7) 0.0321(7) -0.0002(6) 0.0085(6) -0.0029(6)
C31 0.0481(11) 0.0357(9) 0.0344(9) 0.0003(7) 0.0126(8) 0.0044(8)
C32 0.0441(10) 0.0360(10) 0.0408(10) 0.0046(8) 0.0093(8) 0.0039(8)
C33 0.0333(9) 0.0467(11) 0.0367(10) 0.0074(8) 0.0082(8) 0.0002(8)
C34 0.0502(11) 0.0492(11) 0.0348(10) 0.0022(8) 0.0148(8) 0.0061(9)
C35 0.0451(10) 0.0358(9) 0.0357(9) 0.0012(7) 0.0134(8) 0.0018(8)
C36 0.0577(14) 0.0765(16) 0.0486(12) 0.0256(11) 0.0206(11) 0.0218(12)
C37 0.0456(11) 0.0470(11) 0.0372(10) 0.0155(8) 0.0110(8) 0.0075(9)
C38 0.0560(13) 0.0506(12) 0.0414(11) 0.0003(9) 0.0056(10) 0.0009(10)
C39 0.0437(12) 0.0554(13) 0.0667(15) 0.0065(11) 0.0087(11) -0.0073(10)
C40 0.0557(13) 0.0540(13) 0.0582(13) 0.0123(11) 0.0266(11) 0.0084(10)
C41 0.0647(14) 0.0531(12) 0.0410(11) -0.0007(9) 0.0116(10) 0.0034(11)
C42 0.0424(11) 0.0524(12) 0.0450(11) 0.0079(9) 0.0042(9) -0.0050(9)
Cl1 0.0785(10) 0.0575(11) 0.0689(10) -0.0233(7) 0.0172(9) -0.0106(8)
Cl1' 0.0765(13) 0.0847(17) 0.151(3) -0.0684(15) 0.0391(17) -0.0191(12)
Cl2 0.0932(6) 0.1368(8) 0.1130(7) 0.0127(6) 0.0709(6) 0.0225(5)

loop_
_atom_type_symbol
_atom_type_description
_atom_type_scat_dispersion_real
_atom_type_scat_dispersion_imag
_atom_type_scat_source
C C 0.0033 0.0016 'International Tables Vol C Tables 4.2.6.8 and 6.1.1.4'
H H 0.0000 0.0000 'International Tables Vol C Tables 4.2.6.8 and 6.1.1.4'
N N 0.0061 0.0033 'International Tables Vol C Tables 4.2.6.8 and 6.1.1.4'
S S 0.1246 0.1234 'International Tables Vol C Tables 4.2.6.8 and 6.1.1.4'
Cl Cl 0.1484 0.1585 'International Tables Vol C Tables 4.2.6.8 and 6.1.1.4'
Co Co 0.3494 0.9721 'International Tables Vol C Tables 4.2.6.8 and 6.1.1.4'

loop_
_geom_angle_atom_site_label_1
_geom_angle_atom_site_label_2
_geom_angle_atom_site_label_3
_geom_angle
_geom_angle_site_symmetry_1
_geom_angle_site_symmetry_3
N1 Co1 N1 180.0 . 7_656
N1 Co1 N11 90.79(6) . 7_656
N1 Co1 N11 89.20(6) 7_656 7_656
N1 Co1 N11 89.21(6) . .
N1 Co1 N11 90.79(6) 7_656 .
N11 Co1 N11 180.0 7_656 .
N1 Co1 N31 88.67(6) . 7_656
N1 Co1 N31 91.33(6) 7_656 7_656
N11 Co1 N31 90.35(5) 7_656 7_656
N11 Co1 N31 89.65(5) . 7_656
N1 Co1 N31 91.32(6) . .
N1 Co1 N31 88.68(6) 7_656 .
N11 Co1 N31 89.65(5) 7_656 .
N11 Co1 N31 90.35(5) . .
N31 Co1 N31 180.0 7_656 .
C1 N1 Co1 161.09(14) . .
N1 C1 S1 178.17(17) . .
C11 N11 C15 116.64(15) . .
C11 N11 Co1 121.41(12) . .
C15 N11 Co1 121.94(12) . .
N11 C11 C12 123.30(18) . .
C11 C12 C13 119.84(18) . .
C14 C13 C12 116.91(18) . .
C14 C13 C16 121.92(18) . .
C12 C13 C16 121.16(18) . .
C15 C14 C13 120.03(18) . .
N11 C15 C14 123.27(17) . .
C17 C16 C13 110.91(17) . .
C18 C17 C22 117.6(2) . .
C18 C17 C16 120.8(2) . .
C22 C17 C16 121.4(2) . .
C19 C18 C17 120.7(3) . .
C18 C19 C20 119.7(2) . .
C21 C20 C19 120.6(3) . .
C21 C20 Cl1' 134.3(3) . .
C19 C20 Cl1' 104.9(3) . .
C21 C20 Cl1 110.4(3) . .
C19 C20 Cl1 128.9(3) . .
Cl1' C20 Cl1 24.80(11) . .
C20 C21 C22 119.1(3) . .
C21 C22 C17 122.2(2) . .
C35 N31 C31 116.18(15) . .
C35 N31 Co1 119.50(12) . .
C31 N31 Co1 124.23(12) . .
N31 C31 C32 123.90(18) . .
C31 C32 C33 119.49(18) . .
C32 C33 C34 117.22(17) . .
C32 C33 C36 120.09(19) . .
C34 C33 C36 122.64(19) . .
C35 C34 C33 119.87(18) . .
N31 C35 C34 123.33(18) . .
C37 C36 C33 114.66(17) . .
C42 C37 C38 118.01(19) . .
C42 C37 C36 120.8(2) . .
C38 C37 C36 121.2(2) . .
C39 C38 C37 121.2(2) . .
C40 C39 C38 118.9(2) . .
C41 C40 C39 121.4(2) . .
C41 C40 Cl2 118.74(19) . .
C39 C40 Cl2 119.87(19) . .
C40 C41 C42 118.8(2) . .
C37 C42 C41 121.7(2) . .
Cl1' Cl1 C20 67.9(3) . .
Cl1 Cl1' C20 87.3(4) . .

loop_
_geom_bond_atom_site_label_1
_geom_bond_atom_site_label_2
_geom_bond_distance
_geom_bond_site_symmetry_2
Co1 N1 2.0938(15) .
Co1 N1 2.0939(15) 7_656
Co1 N11 2.1643(14) 7_656
Co1 N11 2.1643(14) .
Co1 N31 2.2414(14) 7_656
Co1 N31 2.2415(14) .
N1 C1 1.163(2) .
C1 S1 1.6240(18) .
N11 C11 1.339(2) .
N11 C15 1.342(2) .
C11 C12 1.378(3) .
C12 C13 1.385(3) .
C13 C14 1.383(3) .
C13 C16 1.519(3) .
C14 C15 1.374(3) .
C16 C17 1.505(3) .
C17 C18 1.379(3) .
C17 C22 1.382(3) .
C18 C19 1.379(5) .
C19 C20 1.379(5) .
C20 C21 1.353(4) .
C20 Cl1' 1.703(3) .
C20 Cl1 1.837(4) .
C21 C22 1.372(3) .
N31 C35 1.341(2) .
N31 C31 1.341(2) .
C31 C32 1.378(3) .
C32 C33 1.379(3) .
C33 C34 1.384(3) .
C33 C36 1.516(3) .
C34 C35 1.379(3) .
C36 C37 1.512(3) .
C37 C42 1.374(3) .
C37 C38 1.389(3) .
C38 C39 1.379(3) .
C39 C40 1.371(4) .
C40 C41 1.370(3) .
C40 Cl2 1.739(2) .
C41 C42 1.378(3) .
Cl1 Cl1' 0.771(3) .
